data_1513796
loop_
_publ_author_name
'Inagaki, Yusuke'
'Nakamoto, Masaaki'
'Sekiguchi, Akira'

_publ_section_title
;
 A Diels-Alder super diene breaking benzene into C2H2 and C4H4 units.
;
_journal_name_full 'Nature communications'
_journal_page_first 3018
_journal_paper_doi 10.1038/ncomms4018
_journal_volume 5
_journal_year 2014
_chemical_formula_sum 'C21 H29 F5 Si3'
_chemical_formula_weight 460.71
_chemical_name_systematic
; 
 ? 
;
_space_group_IT_number 29
_symmetry_cell_setting orthorhombic
_symmetry_space_group_name_Hall 'P 2c -2ac'
_symmetry_space_group_name_H-M 'P c a 21'
_atom_sites_solution_hydrogens geom
_atom_sites_solution_primary direct
_atom_sites_solution_secondary difmap
_audit_creation_method SHELXL-97
_cell_angle_alpha 90.00
_cell_angle_beta 90.00
_cell_angle_gamma 90.00
_cell_formula_units_Z 8
_cell_length_a 19.1914(10)
_cell_length_b 10.6017(5)
_cell_length_c 23.3513(12)
_cell_measurement_reflns_used 9987
_cell_measurement_temperature 120
_cell_measurement_theta_max 27.31
_cell_measurement_theta_min 2.29
_cell_volume 4751.1(4)
_computing_cell_refinement 'APEX2 (Bruker AXS, 2006)'
_computing_data_collection 'APEX2 (Bruker AXS, 2006)'
_computing_data_reduction 'SAINT (Bruker AXS, 2004)'
_computing_molecular_graphics 'XSHEL (Bruker AXS,2002)'
_computing_publication_material 'XCIF (Bruker AXS, 2001)'
_computing_structure_refinement 'SHELXL-97 (Sheldrick, 1997)'
_computing_structure_solution 'SHELXS-97 (Sheldrick, 1997)'
_diffrn_ambient_temperature 120
_diffrn_detector_area_resol_mean 8.333
_diffrn_measured_fraction_theta_full 0.992
_diffrn_measured_fraction_theta_max 0.992
_diffrn_measurement_device_type 'Bruker APEXII CCD area detector'
_diffrn_measurement_method 'phi and omega scans'
_diffrn_radiation_monochromator graphite
_diffrn_radiation_source 'fine-focus sealed tube'
_diffrn_radiation_type MoK\a
_diffrn_radiation_wavelength 0.71073
_diffrn_reflns_av_R_equivalents 0.0251
_diffrn_reflns_av_sigmaI/netI 0.0331
_diffrn_reflns_limit_h_max 24
_diffrn_reflns_limit_h_min -23
_diffrn_reflns_limit_k_max 13
_diffrn_reflns_limit_k_min -11
_diffrn_reflns_limit_l_max 30
_diffrn_reflns_limit_l_min -29
_diffrn_reflns_number 25588
_diffrn_reflns_theta_full 27.49
_diffrn_reflns_theta_max 27.49
_diffrn_reflns_theta_min 1.74
_exptl_absorpt_coefficient_mu 0.244
_exptl_absorpt_correction_T_max 0.9831
_exptl_absorpt_correction_T_min 0.8899
_exptl_absorpt_correction_type empirical
_exptl_absorpt_process_details
; 
SADABS Sheldrick 1996 
;
_exptl_crystal_colour colorless
_exptl_crystal_density_diffrn 1.288
_exptl_crystal_density_meas ?
_exptl_crystal_density_method 'not measured'
_exptl_crystal_description plate
_exptl_crystal_F_000 1936
_exptl_crystal_size_max 0.49
_exptl_crystal_size_mid 0.39
_exptl_crystal_size_min 0.07
_refine_diff_density_max 0.280
_refine_diff_density_min -0.195
_refine_diff_density_rms 0.038
_refine_ls_abs_structure_details 'Flack H D (1983), Acta Cryst. A39, 876-881'
_refine_ls_abs_structure_Flack -0.09(5)
_refine_ls_extinction_method none
_refine_ls_goodness_of_fit_ref 0.989
_refine_ls_hydrogen_treatment constr
_refine_ls_matrix_type full
_refine_ls_number_parameters 541
_refine_ls_number_reflns 9902
_refine_ls_number_restraints 1
_refine_ls_restrained_S_all 0.989
_refine_ls_R_factor_all 0.0330
_refine_ls_R_factor_gt 0.0282
_refine_ls_shift/su_max 0.061
_refine_ls_shift/su_mean 0.003
_refine_ls_structure_factor_coef Fsqd
_refine_ls_weighting_details 'calc w=1/[\s^2^(Fo^2^)+(0.0298P)^2^+1.0992P] where P=(Fo^2^+2Fc^2^)/3'
_refine_ls_weighting_scheme calc
_refine_ls_wR_factor_gt 0.0636
_refine_ls_wR_factor_ref 0.0664
_reflns_number_gt 9121
_reflns_number_total 9902
_reflns_threshold_expression >2sigma(I)
_cod_data_source_file ncomms4018-s4.cif
_cod_data_source_block methylenecyclopropene
_cod_depositor_comments
;
The following automatic conversions were performed:

'_symmetry_cell_setting' value 'Orthorhombic' changed to
'orthorhombic' according to
/usr/data/users/saulius/automatic-downloads/current/Nature/lib/dictionaries/cif_core.dic
dictionary named 'cif_core.dic' version 2.4.2 from 2011-04-26.

Automatic conversion script
Id: cif_fix_values 2281 2013-09-26 08:29:07Z andrius 

The following automatic conversions were performed:

'_exptl_crystal_density_meas' value 'not measured' was changed to '?'
- the value is perceived as not measured.

Automatic conversion script
Id: cif_fix_values 3008 2015-01-20 13:52:24Z robertas 
;
_cod_original_sg_symbol_H-M 'Pca2(1) '
_cod_database_code 1513796

loop_
_symmetry_equiv_pos_as_xyz
'x, y, z'
'-x, -y, z+1/2'
'x+1/2, -y, z'
'-x+1/2, y, z+1/2'

loop_
_atom_site_label
_atom_site_type_symbol
_atom_site_fract_x
_atom_site_fract_y
_atom_site_fract_z
_atom_site_U_iso_or_equiv
_atom_site_adp_type
_atom_site_occupancy
_atom_site_symmetry_multiplicity
_atom_site_calc_flag
_atom_site_refinement_flags
C1 C 0.75298(9) 0.00286(16) -0.02856(8) 0.0201(4) Uani 1 1 d .
C2 C 0.81725(9) 0.07113(16) -0.02580(7) 0.0188(3) Uani 1 1 d .
C3 C 0.82006(9) 0.17606(16) 0.01173(7) 0.0183(3) Uani 1 1 d .
C4 C 0.76341(9) 0.21949(16) 0.04503(8) 0.0196(3) Uani 1 1 d .
C5 C 0.70030(9) 0.15719(17) 0.03625(8) 0.0242(4) Uani 1 1 d .
H5 H 0.6595 0.1874 0.0548 0.029 Uiso 1 1 calc R
C6 C 0.69581(9) 0.05243(17) 0.00113(9) 0.0244(4) Uani 1 1 d .
H6 H 0.6519 0.0122 -0.0030 0.029 Uiso 1 1 calc R
C7 C 0.88669(9) 0.24904(16) 0.02021(7) 0.0190(3) Uani 1 1 d .
C8 C 0.93921(9) 0.20771(17) 0.05589(8) 0.0216(4) Uani 1 1 d .
C9 C 0.99762(9) 0.27833(18) 0.06763(8) 0.0241(4) Uani 1 1 d .
C10 C 1.00446(9) 0.39699(18) 0.04382(8) 0.0243(4) Uani 1 1 d .
C11 C 0.95301(10) 0.44291(17) 0.00861(8) 0.0228(4) Uani 1 1 d .
C12 C 0.89566(9) 0.36822(17) -0.00351(8) 0.0207(4) Uani 1 1 d .
C13 C 0.66337(11) -0.23187(18) -0.01363(10) 0.0339(5) Uani 1 1 d .
H13A H 0.6547 -0.3185 -0.0265 0.051 Uiso 1 1 calc R
H13B H 0.6196 -0.1843 -0.0141 0.051 Uiso 1 1 calc R
H13C H 0.6822 -0.2332 0.0254 0.051 Uiso 1 1 calc R
C14 C 0.79793(11) -0.27590(18) -0.07141(10) 0.0351(5) Uani 1 1 d .
H14A H 0.8326 -0.2458 -0.0990 0.053 Uiso 1 1 calc R
H14B H 0.7774 -0.3548 -0.0853 0.053 Uiso 1 1 calc R
H14C H 0.8205 -0.2906 -0.0344 0.053 Uiso 1 1 calc R
C15 C 0.68058(12) -0.1246(2) -0.13144(9) 0.0373(5) Uani 1 1 d .
H15A H 0.6415 -0.0672 -0.1244 0.056 Uiso 1 1 calc R
H15B H 0.6629 -0.2045 -0.1467 0.056 Uiso 1 1 calc R
H15C H 0.7125 -0.0863 -0.1592 0.056 Uiso 1 1 calc R
C16 C 0.86531(11) -0.01771(19) -0.14651(9) 0.0301(4) Uani 1 1 d .
H16A H 0.8280 -0.0806 -0.1440 0.045 Uiso 1 1 calc R
H16B H 0.9045 -0.0527 -0.1682 0.045 Uiso 1 1 calc R
H16C H 0.8478 0.0578 -0.1660 0.045 Uiso 1 1 calc R
C17 C 0.94723(11) -0.1017(2) -0.03663(10) 0.0361(5) Uani 1 1 d .
H17A H 0.9768 -0.1439 -0.0650 0.054 Uiso 1 1 calc R
H17B H 0.9155 -0.1633 -0.0193 0.054 Uiso 1 1 calc R
H17C H 0.9766 -0.0642 -0.0068 0.054 Uiso 1 1 calc R
C18 C 0.95781(11) 0.1570(2) -0.08802(9) 0.0319(5) Uani 1 1 d .
H18A H 0.9904 0.1305 -0.1180 0.048 Uiso 1 1 calc R
H18B H 0.9838 0.1778 -0.0531 0.048 Uiso 1 1 calc R
H18C H 0.9319 0.2313 -0.1010 0.048 Uiso 1 1 calc R
C19 C 0.76225(13) 0.50900(19) 0.06920(11) 0.0393(5) Uani 1 1 d .
H19A H 0.8082 0.5296 0.0535 0.059 Uiso 1 1 calc R
H19B H 0.7498 0.5708 0.0987 0.059 Uiso 1 1 calc R
H19C H 0.7275 0.5111 0.0385 0.059 Uiso 1 1 calc R
C20 C 0.68335(11) 0.3321(2) 0.14526(10) 0.0352(5) Uani 1 1 d .
H20A H 0.6853 0.3906 0.1777 0.053 Uiso 1 1 calc R
H20B H 0.6796 0.2455 0.1595 0.053 Uiso 1 1 calc R
H20C H 0.6427 0.3518 0.1215 0.053 Uiso 1 1 calc R
C21 C 0.83996(10) 0.3368(2) 0.15142(9) 0.0312(4) Uani 1 1 d .
H21A H 0.8293 0.3825 0.1868 0.047 Uiso 1 1 calc R
H21B H 0.8813 0.3738 0.1334 0.047 Uiso 1 1 calc R
H21C H 0.8490 0.2479 0.1603 0.047 Uiso 1 1 calc R
C22 C 0.84817(9) 0.50106(17) 0.29776(7) 0.0212(4) Uani 1 1 d .
C23 C 0.90155(9) 0.57277(16) 0.27003(7) 0.0187(3) Uani 1 1 d .
C24 C 0.88060(9) 0.67382(16) 0.23441(7) 0.0180(3) Uani 1 1 d .
C25 C 0.81037(9) 0.71076(16) 0.22576(8) 0.0205(4) Uani 1 1 d .
C26 C 0.76054(10) 0.64158(18) 0.25580(9) 0.0254(4) Uani 1 1 d .
H26 H 0.7128 0.6644 0.2527 0.030 Uiso 1 1 calc R
C27 C 0.77903(9) 0.54058(18) 0.28991(8) 0.0252(4) Uani 1 1 d .
H27 H 0.7431 0.4956 0.3090 0.030 Uiso 1 1 calc R
C28 C 0.93418(9) 0.74955(17) 0.20135(8) 0.0188(3) Uani 1 1 d .
C29 C 0.95712(9) 0.86530(17) 0.21996(8) 0.0225(4) Uani 1 1 d .
C30 C 1.00202(9) 0.93944(17) 0.18829(9) 0.0252(4) Uani 1 1 d .
C31 C 1.02592(9) 0.89569(18) 0.13642(9) 0.0234(4) Uani 1 1 d .
C32 C 1.00422(9) 0.77941(17) 0.11634(8) 0.0208(4) Uani 1 1 d .
C33 C 0.95856(9) 0.70915(17) 0.14855(8) 0.0198(3) Uani 1 1 d .
C34 C 0.86433(14) 0.3952(2) 0.42141(10) 0.0452(6) Uani 1 1 d .
H34A H 0.9029 0.4552 0.4249 0.068 Uiso 1 1 calc R
H34B H 0.8749 0.3191 0.4436 0.068 Uiso 1 1 calc R
H34C H 0.8215 0.4338 0.4361 0.068 Uiso 1 1 calc R
C35 C 0.76540(12) 0.2712(2) 0.33987(12) 0.0426(6) Uani 1 1 d .
H35A H 0.7680 0.1896 0.3595 0.064 Uiso 1 1 calc R
H35B H 0.7531 0.2578 0.2996 0.064 Uiso 1 1 calc R
H35C H 0.7298 0.3237 0.3582 0.064 Uiso 1 1 calc R
C36 C 0.91441(11) 0.22847(19) 0.31897(11) 0.0375(5) Uani 1 1 d .
H36A H 0.9108 0.1541 0.3437 0.056 Uiso 1 1 calc R
H36B H 0.9620 0.2616 0.3204 0.056 Uiso 1 1 calc R
H36C H 0.9030 0.2049 0.2795 0.056 Uiso 1 1 calc R
C37 C 1.01911(12) 0.4865(2) 0.35482(10) 0.0353(5) Uani 1 1 d .
H37A H 1.0693 0.4720 0.3587 0.053 Uiso 1 1 calc R
H37B H 0.9939 0.4090 0.3645 0.053 Uiso 1 1 calc R
H37C H 1.0048 0.5543 0.3808 0.053 Uiso 1 1 calc R
C38 C 1.06120(10) 0.6673(2) 0.26895(9) 0.0318(5) Uani 1 1 d .
H38A H 1.1069 0.6442 0.2845 0.048 Uiso 1 1 calc R
H38B H 1.0436 0.7420 0.2890 0.048 Uiso 1 1 calc R
H38C H 1.0657 0.6859 0.2280 0.048 Uiso 1 1 calc R
C39 C 1.02359(12) 0.4091(2) 0.22616(10) 0.0405(5) Uani 1 1 d .
H39A H 0.9887 0.3416 0.2264 0.061 Uiso 1 1 calc R
H39B H 1.0692 0.3742 0.2363 0.061 Uiso 1 1 calc R
H39C H 1.0259 0.4467 0.1879 0.061 Uiso 1 1 calc R
C40 C 0.81928(10) 0.8511(2) 0.10643(9) 0.0308(4) Uani 1 1 d .
H40A H 0.8661 0.8870 0.1099 0.046 Uiso 1 1 calc R
H40B H 0.7912 0.9042 0.0810 0.046 Uiso 1 1 calc R
H40C H 0.8224 0.7658 0.0905 0.046 Uiso 1 1 calc R
C41 C 0.68255(10) 0.8175(2) 0.16751(11) 0.0412(6) Uani 1 1 d .
H41A H 0.6749 0.7318 0.1532 0.062 Uiso 1 1 calc R
H41B H 0.6647 0.8786 0.1396 0.062 Uiso 1 1 calc R
H41C H 0.6581 0.8283 0.2040 0.062 Uiso 1 1 calc R
C42 C 0.78797(14) 1.0012(2) 0.21345(11) 0.0451(6) Uani 1 1 d .
H42A H 0.7680 1.0667 0.1888 0.068 Uiso 1 1 calc R
H42B H 0.8376 1.0185 0.2196 0.068 Uiso 1 1 calc R
H42C H 0.7637 1.0010 0.2504 0.068 Uiso 1 1 calc R
F1 F 0.93318(5) 0.09445(10) 0.08201(5) 0.0283(2) Uani 1 1 d .
F2 F 1.04693(5) 0.23524(11) 0.10329(5) 0.0324(3) Uani 1 1 d .
F3 F 1.06046(5) 0.46745(11) 0.05600(6) 0.0326(3) Uani 1 1 d .
F4 F 0.95823(6) 0.55896(10) -0.01360(5) 0.0298(2) Uani 1 1 d .
F5 F 0.84759(5) 0.41349(10) -0.03994(5) 0.0253(2) Uani 1 1 d .
F6 F 0.93708(5) 0.90836(11) 0.27170(5) 0.0290(2) Uani 1 1 d .
F7 F 1.02333(6) 1.05113(11) 0.20836(6) 0.0368(3) Uani 1 1 d .
F8 F 1.06974(6) 0.96537(10) 0.10484(5) 0.0310(3) Uani 1 1 d .
F9 F 1.02693(5) 0.73840(10) 0.06543(4) 0.0262(2) Uani 1 1 d .
F10 F 0.93683(5) 0.59803(10) 0.12685(5) 0.0258(2) Uani 1 1 d .
Si1 Si 0.72786(3) -0.15445(5) -0.06292(2) 0.02234(11) Uani 1 1 d .
Si2 Si 0.89522(3) 0.02530(5) -0.07259(2) 0.02168(10) Uani 1 1 d .
Si3 Si 0.76454(3) 0.34836(5) 0.10143(2) 0.02191(10) Uani 1 1 d .
Si4 Si 0.85211(3) 0.35229(5) 0.34430(2) 0.02573(11) Uani 1 1 d .
Si5 Si 0.99870(3) 0.53252(5) 0.27924(2) 0.02345(11) Uani 1 1 d .
Si6 Si 0.77768(3) 0.84420(5) 0.17840(2) 0.02314(11) Uani 1 1 d .

loop_
_atom_site_aniso_label
_atom_site_aniso_U_11
_atom_site_aniso_U_22
_atom_site_aniso_U_33
_atom_site_aniso_U_23
_atom_site_aniso_U_13
_atom_site_aniso_U_12
C1 0.0242(9) 0.0179(8) 0.0183(8) 0.0015(7) -0.0044(7) -0.0010(7)
C2 0.0217(8) 0.0174(8) 0.0172(8) 0.0043(7) -0.0015(7) 0.0005(6)
C3 0.0185(8) 0.0183(8) 0.0182(8) 0.0028(7) -0.0014(6) -0.0014(6)
C4 0.0204(8) 0.0186(8) 0.0199(9) 0.0016(7) -0.0010(7) 0.0008(6)
C5 0.0197(9) 0.0247(9) 0.0282(10) -0.0021(8) 0.0033(7) 0.0000(7)
C6 0.0207(9) 0.0235(9) 0.0288(10) -0.0011(8) -0.0016(7) -0.0051(7)
C7 0.0196(8) 0.0185(8) 0.0189(9) -0.0026(7) 0.0004(7) -0.0006(6)
C8 0.0216(8) 0.0186(9) 0.0245(9) 0.0005(7) 0.0011(7) 0.0004(7)
C9 0.0201(8) 0.0261(9) 0.0261(9) -0.0038(8) -0.0028(7) 0.0030(7)
C10 0.0185(8) 0.0255(9) 0.0290(10) -0.0099(8) 0.0035(7) -0.0052(7)
C11 0.0277(9) 0.0177(8) 0.0229(9) -0.0013(7) 0.0063(7) -0.0034(7)
C12 0.0202(8) 0.0228(9) 0.0192(9) -0.0005(7) 0.0011(7) -0.0005(7)
C13 0.0373(11) 0.0228(10) 0.0416(12) 0.0002(9) 0.0021(9) -0.0089(8)
C14 0.0361(11) 0.0227(10) 0.0464(13) -0.0056(10) 0.0012(10) 0.0013(8)
C15 0.0461(13) 0.0386(12) 0.0272(11) -0.0046(9) -0.0127(10) -0.0041(10)
C16 0.0361(11) 0.0332(10) 0.0209(9) -0.0024(8) 0.0026(8) -0.0003(8)
C17 0.0335(11) 0.0404(12) 0.0344(12) 0.0036(10) -0.0015(9) 0.0141(9)
C18 0.0302(10) 0.0376(12) 0.0279(11) -0.0038(9) 0.0097(8) -0.0055(9)
C19 0.0579(15) 0.0212(10) 0.0387(13) -0.0032(9) 0.0035(11) 0.0060(9)
C20 0.0280(11) 0.0404(12) 0.0371(12) -0.0140(10) 0.0098(9) -0.0053(9)
C21 0.0317(11) 0.0386(12) 0.0233(10) -0.0055(9) -0.0012(8) -0.0043(9)
C22 0.0278(9) 0.0192(8) 0.0165(9) -0.0010(7) 0.0011(7) -0.0013(7)
C23 0.0221(8) 0.0183(8) 0.0158(8) -0.0015(7) -0.0001(7) -0.0007(6)
C24 0.0200(8) 0.0176(8) 0.0164(8) -0.0002(7) -0.0005(6) -0.0026(6)
C25 0.0212(8) 0.0198(9) 0.0207(9) 0.0006(7) -0.0008(7) -0.0017(7)
C26 0.0205(9) 0.0253(9) 0.0304(10) 0.0023(8) 0.0000(7) -0.0008(7)
C27 0.0249(9) 0.0238(9) 0.0270(10) 0.0031(8) 0.0043(7) -0.0054(7)
C28 0.0165(8) 0.0224(9) 0.0174(8) 0.0037(7) -0.0010(6) 0.0022(7)
C29 0.0217(9) 0.0237(9) 0.0222(9) -0.0029(7) 0.0027(7) -0.0002(7)
C30 0.0243(9) 0.0195(9) 0.0317(10) -0.0043(8) 0.0021(7) -0.0042(7)
C31 0.0190(8) 0.0218(9) 0.0294(10) 0.0034(8) 0.0038(7) -0.0019(7)
C32 0.0202(8) 0.0230(9) 0.0193(9) 0.0002(7) 0.0013(7) 0.0032(7)
C33 0.0199(8) 0.0173(8) 0.0223(9) -0.0007(7) -0.0044(7) -0.0001(7)
C34 0.0666(16) 0.0441(14) 0.0250(11) 0.0085(10) 0.0009(10) -0.0040(12)
C35 0.0416(13) 0.0287(11) 0.0575(16) 0.0130(11) 0.0038(11) -0.0079(9)
C36 0.0402(12) 0.0207(10) 0.0515(14) -0.0004(9) -0.0030(10) 0.0016(8)
C37 0.0386(12) 0.0376(11) 0.0298(11) 0.0095(9) -0.0099(9) -0.0057(9)
C38 0.0215(9) 0.0457(12) 0.0281(11) 0.0087(9) -0.0029(8) -0.0027(8)
C39 0.0375(12) 0.0448(13) 0.0393(13) -0.0101(11) -0.0006(10) 0.0160(10)
C40 0.0312(10) 0.0336(11) 0.0277(10) 0.0082(9) -0.0049(8) -0.0015(8)
C41 0.0236(10) 0.0492(14) 0.0507(15) 0.0201(12) -0.0024(9) 0.0037(9)
C42 0.0699(17) 0.0246(11) 0.0407(14) 0.0012(10) -0.0158(12) 0.0075(11)
F1 0.0294(6) 0.0219(6) 0.0338(6) 0.0076(5) -0.0073(5) -0.0011(4)
F2 0.0231(5) 0.0354(6) 0.0388(7) -0.0013(6) -0.0120(5) 0.0017(5)
F3 0.0230(6) 0.0303(6) 0.0446(7) -0.0082(5) -0.0008(5) -0.0096(5)
F4 0.0375(6) 0.0200(5) 0.0320(6) 0.0020(5) 0.0025(5) -0.0072(4)
F5 0.0277(5) 0.0220(5) 0.0263(6) 0.0042(5) -0.0052(4) 0.0004(4)
F6 0.0321(6) 0.0298(6) 0.0250(6) -0.0089(5) 0.0070(5) -0.0064(5)
F7 0.0409(7) 0.0243(6) 0.0452(8) -0.0110(5) 0.0119(6) -0.0147(5)
F8 0.0293(6) 0.0253(6) 0.0383(7) 0.0010(5) 0.0125(5) -0.0073(5)
F9 0.0291(6) 0.0290(6) 0.0204(5) -0.0017(5) 0.0056(4) 0.0004(4)
F10 0.0317(6) 0.0215(5) 0.0241(6) -0.0042(5) 0.0012(4) -0.0056(4)
Si1 0.0269(3) 0.0186(2) 0.0215(3) -0.0012(2) -0.0042(2) -0.00217(19)
Si2 0.0225(2) 0.0224(2) 0.0201(2) -0.0001(2) 0.00107(19) 0.00197(19)
Si3 0.0231(2) 0.0204(2) 0.0222(2) -0.0035(2) 0.0023(2) -0.00164(19)
Si4 0.0339(3) 0.0189(2) 0.0243(3) 0.0039(2) 0.0000(2) -0.0024(2)
Si5 0.0216(2) 0.0274(3) 0.0213(2) 0.0003(2) -0.00272(19) 0.0030(2)
Si6 0.0226(2) 0.0216(3) 0.0252(3) 0.0043(2) -0.0036(2) -0.00037(19)

loop_
_atom_type_symbol
_atom_type_description
_atom_type_scat_dispersion_real
_atom_type_scat_dispersion_imag
_atom_type_scat_source
C C 0.0033 0.0016 'International Tables Vol C Tables 4.2.6.8 and 6.1.1.4'
H H 0.0000 0.0000 'International Tables Vol C Tables 4.2.6.8 and 6.1.1.4'
F F 0.0171 0.0103 'International Tables Vol C Tables 4.2.6.8 and 6.1.1.4'
Si Si 0.0817 0.0704 'International Tables Vol C Tables 4.2.6.8 and 6.1.1.4'

loop_
_geom_angle_atom_site_label_1
_geom_angle_atom_site_label_2
_geom_angle_atom_site_label_3
_geom_angle
C6 C1 C2 117.59(16)
C6 C1 Si1 109.72(13)
C2 C1 Si1 132.60(14)
C3 C2 C1 117.22(16)
C3 C2 Si2 121.48(13)
C1 C2 Si2 121.28(13)
C4 C3 C2 124.51(15)
C4 C3 C7 114.39(15)
C2 C3 C7 121.08(15)
C5 C4 C3 115.64(16)
C5 C4 Si3 116.94(13)
C3 C4 Si3 127.39(13)
C6 C5 C4 121.44(17)
C6 C5 H5 119.3
C4 C5 H5 119.3
C5 C6 C1 123.09(17)
C5 C6 H6 118.5
C1 C6 H6 118.5
C8 C7 C12 116.03(16)
C8 C7 C3 122.42(16)
C12 C7 C3 121.28(15)
F1 C8 C9 117.60(16)
F1 C8 C7 119.49(15)
C9 C8 C7 122.89(17)
F2 C9 C8 120.90(17)
F2 C9 C10 119.54(16)
C8 C9 C10 119.53(17)
F3 C10 C11 120.40(17)
F3 C10 C9 119.91(17)
C11 C10 C9 119.68(16)
F4 C11 C10 120.23(16)
F4 C11 C12 120.38(17)
C10 C11 C12 119.39(17)
F5 C12 C11 118.08(16)
F5 C12 C7 119.46(15)
C11 C12 C7 122.45(16)
Si1 C13 H13A 109.5
Si1 C13 H13B 109.5
H13A C13 H13B 109.5
Si1 C13 H13C 109.5
H13A C13 H13C 109.5
H13B C13 H13C 109.5
Si1 C14 H14A 109.5
Si1 C14 H14B 109.5
H14A C14 H14B 109.5
Si1 C14 H14C 109.5
H14A C14 H14C 109.5
H14B C14 H14C 109.5
Si1 C15 H15A 109.5
Si1 C15 H15B 109.5
H15A C15 H15B 109.5
Si1 C15 H15C 109.5
H15A C15 H15C 109.5
H15B C15 H15C 109.5
Si2 C16 H16A 109.5
Si2 C16 H16B 109.5
H16A C16 H16B 109.5
Si2 C16 H16C 109.5
H16A C16 H16C 109.5
H16B C16 H16C 109.5
Si2 C17 H17A 109.5
Si2 C17 H17B 109.5
H17A C17 H17B 109.5
Si2 C17 H17C 109.5
H17A C17 H17C 109.5
H17B C17 H17C 109.5
Si2 C18 H18A 109.5
Si2 C18 H18B 109.5
H18A C18 H18B 109.5
Si2 C18 H18C 109.5
H18A C18 H18C 109.5
H18B C18 H18C 109.5
Si3 C19 H19A 109.5
Si3 C19 H19B 109.5
H19A C19 H19B 109.5
Si3 C19 H19C 109.5
H19A C19 H19C 109.5
H19B C19 H19C 109.5
Si3 C20 H20A 109.5
Si3 C20 H20B 109.5
H20A C20 H20B 109.5
Si3 C20 H20C 109.5
H20A C20 H20C 109.5
H20B C20 H20C 109.5
Si3 C21 H21A 109.5
Si3 C21 H21B 109.5
H21A C21 H21B 109.5
Si3 C21 H21C 109.5
H21A C21 H21C 109.5
H21B C21 H21C 109.5
C27 C22 C23 117.34(16)
C27 C22 Si4 110.92(13)
C23 C22 Si4 131.72(13)
C24 C23 C22 117.71(15)
C24 C23 Si5 120.59(12)
C22 C23 Si5 121.69(13)
C23 C24 C25 124.27(15)
C23 C24 C28 120.51(15)
C25 C24 C28 115.21(15)
C26 C25 C24 115.78(16)
C26 C25 Si6 117.22(13)
C24 C25 Si6 127.00(13)
C27 C26 C25 121.45(17)
C27 C26 H26 119.3
C25 C26 H26 119.3
C26 C27 C22 123.36(17)
C26 C27 H27 118.3
C22 C27 H27 118.3
C29 C28 C33 116.67(16)
C29 C28 C24 121.96(16)
C33 C28 C24 121.21(16)
F6 C29 C28 119.64(16)
F6 C29 C30 117.73(16)
C28 C29 C30 122.61(17)
F7 C30 C29 120.47(17)
F7 C30 C31 120.33(17)
C29 C30 C31 119.18(17)
F8 C31 C32 119.59(17)
F8 C31 C30 120.51(16)
C32 C31 C30 119.90(17)
F9 C32 C33 121.18(16)
F9 C32 C31 119.49(16)
C33 C32 C31 119.32(17)
F10 C33 C32 117.71(16)
F10 C33 C28 119.98(16)
C32 C33 C28 122.31(16)
Si4 C34 H34A 109.5
Si4 C34 H34B 109.5
H34A C34 H34B 109.5
Si4 C34 H34C 109.5
H34A C34 H34C 109.5
H34B C34 H34C 109.5
Si4 C35 H35A 109.5
Si4 C35 H35B 109.5
H35A C35 H35B 109.5
Si4 C35 H35C 109.5
H35A C35 H35C 109.5
H35B C35 H35C 109.5
Si4 C36 H36A 109.5
Si4 C36 H36B 109.5
H36A C36 H36B 109.5
Si4 C36 H36C 109.5
H36A C36 H36C 109.5
H36B C36 H36C 109.5
Si5 C37 H37A 109.5
Si5 C37 H37B 109.5
H37A C37 H37B 109.5
Si5 C37 H37C 109.5
H37A C37 H37C 109.5
H37B C37 H37C 109.5
Si5 C38 H38A 109.5
Si5 C38 H38B 109.5
H38A C38 H38B 109.5
Si5 C38 H38C 109.5
H38A C38 H38C 109.5
H38B C38 H38C 109.5
Si5 C39 H39A 109.5
Si5 C39 H39B 109.5
H39A C39 H39B 109.5
Si5 C39 H39C 109.5
H39A C39 H39C 109.5
H39B C39 H39C 109.5
Si6 C40 H40A 109.5
Si6 C40 H40B 109.5
H40A C40 H40B 109.5
Si6 C40 H40C 109.5
H40A C40 H40C 109.5
H40B C40 H40C 109.5
Si6 C41 H41A 109.5
Si6 C41 H41B 109.5
H41A C41 H41B 109.5
Si6 C41 H41C 109.5
H41A C41 H41C 109.5
H41B C41 H41C 109.5
Si6 C42 H42A 109.5
Si6 C42 H42B 109.5
H42A C42 H42B 109.5
Si6 C42 H42C 109.5
H42A C42 H42C 109.5
H42B C42 H42C 109.5
C15 Si1 C14 112.03(11)
C15 Si1 C13 106.20(11)
C14 Si1 C13 103.74(10)
C15 Si1 C1 109.52(9)
C14 Si1 C1 117.59(9)
C13 Si1 C1 106.86(9)
C16 Si2 C17 113.62(10)
C16 Si2 C18 101.54(9)
C17 Si2 C18 106.23(10)
C16 Si2 C2 110.33(9)
C17 Si2 C2 110.04(9)
C18 Si2 C2 114.89(8)
C19 Si3 C21 109.38(11)
C19 Si3 C20 106.57(11)
C21 Si3 C20 107.33(10)
C19 Si3 C4 112.19(10)
C21 Si3 C4 113.34(9)
C20 Si3 C4 107.68(9)
C36 Si4 C35 103.17(10)
C36 Si4 C34 113.23(11)
C35 Si4 C34 105.99(12)
C36 Si4 C22 115.04(9)
C35 Si4 C22 108.12(9)
C34 Si4 C22 110.50(10)
C39 Si5 C37 112.96(11)
C39 Si5 C38 106.55(11)
C37 Si5 C38 100.66(10)
C39 Si5 C23 109.24(9)
C37 Si5 C23 111.45(9)
C38 Si5 C23 115.78(8)
C40 Si6 C41 107.62(10)
C40 Si6 C42 108.38(11)
C41 Si6 C42 107.38(12)
C40 Si6 C25 114.38(9)
C41 Si6 C25 106.83(9)
C42 Si6 C25 111.95(9)

loop_
_geom_bond_atom_site_label_1
_geom_bond_atom_site_label_2
_geom_bond_distance
C1 C6 1.400(3)
C1 C2 1.431(2)
C1 Si1 1.9126(18)
C2 C3 1.417(2)
C2 Si2 1.9154(18)
C3 C4 1.414(2)
C3 C7 1.508(2)
C4 C5 1.395(2)
C4 Si3 1.8978(18)
C5 C6 1.383(3)
C5 H5 0.9500
C6 H6 0.9500
C7 C8 1.379(2)
C7 C12 1.390(2)
C8 F1 1.352(2)
C8 C9 1.376(2)
C9 F2 1.341(2)
C9 C10 1.382(3)
C10 F3 1.339(2)
C10 C11 1.374(3)
C11 F4 1.339(2)
C11 C12 1.385(2)
C12 F5 1.344(2)
C13 Si1 1.879(2)
C13 H13A 0.9800
C13 H13B 0.9800
C13 H13C 0.9800
C14 Si1 1.872(2)
C14 H14A 0.9800
C14 H14B 0.9800
C14 H14C 0.9800
C15 Si1 1.867(2)
C15 H15A 0.9800
C15 H15B 0.9800
C15 H15C 0.9800
C16 Si2 1.875(2)
C16 H16A 0.9800
C16 H16B 0.9800
C16 H16C 0.9800
C17 Si2 1.875(2)
C17 H17A 0.9800
C17 H17B 0.9800
C17 H17C 0.9800
C18 Si2 1.876(2)
C18 H18A 0.9800
C18 H18B 0.9800
C18 H18C 0.9800
C19 Si3 1.862(2)
C19 H19A 0.9800
C19 H19B 0.9800
C19 H19C 0.9800
C20 Si3 1.872(2)
C20 H20A 0.9800
C20 H20B 0.9800
C20 H20C 0.9800
C21 Si3 1.864(2)
C21 H21A 0.9800
C21 H21B 0.9800
C21 H21C 0.9800
C22 C27 1.403(3)
C22 C23 1.431(2)
C22 Si4 1.9168(19)
C23 C24 1.415(2)
C23 Si5 1.9247(18)
C24 C25 1.418(2)
C24 C28 1.516(2)
C25 C26 1.394(3)
C25 Si6 1.9021(19)
C26 C27 1.381(3)
C26 H26 0.9500
C27 H27 0.9500
C28 C29 1.374(3)
C28 C33 1.387(2)
C29 F6 1.348(2)
C29 C30 1.381(3)
C30 F7 1.338(2)
C30 C31 1.376(3)
C31 F8 1.340(2)
C31 C32 1.383(3)
C32 F9 1.339(2)
C32 C33 1.374(2)
C33 F10 1.349(2)
C34 Si4 1.872(2)
C34 H34A 0.9800
C34 H34B 0.9800
C34 H34C 0.9800
C35 Si4 1.876(2)
C35 H35A 0.9800
C35 H35B 0.9800
C35 H35C 0.9800
C36 Si4 1.872(2)
C36 H36A 0.9800
C36 H36B 0.9800
C36 H36C 0.9800
C37 Si5 1.873(2)
C37 H37A 0.9800
C37 H37B 0.9800
C37 H37C 0.9800
C38 Si5 1.881(2)
C38 H38A 0.9800
C38 H38B 0.9800
C38 H38C 0.9800
C39 Si5 1.864(2)
C39 H39A 0.9800
C39 H39B 0.9800
C39 H39C 0.9800
C40 Si6 1.862(2)
C40 H40A 0.9800
C40 H40B 0.9800
C40 H40C 0.9800
C41 Si6 1.865(2)
C41 H41A 0.9800
C41 H41B 0.9800
C41 H41C 0.9800
C42 Si6 1.866(2)
C42 H42A 0.9800
C42 H42B 0.9800
C42 H42C 0.9800
